data_7227364
loop_
_publ_author_name
'Sarmah, Kashyap Kumar'
'Boro, Kaveri'
'Arhangelskis, Mihails'
'Thakuria, Ranjit'

_publ_section_title
;
 Crystal structure landscape of ethenzamide: a physicochemical property
 study
;
_journal_issue 5
_journal_name_full CrystEngComm
_journal_page_first 826
_journal_paper_doi 10.1039/C6CE02057G
_journal_volume 19
_journal_year 2017
_chemical_formula_moiety 'C9 H11 N O2, C7 H6 O4'
_chemical_formula_sum 'C16 H17 N O6'
_chemical_formula_weight 319.30
_chemical_name_systematic 'Ethenzamide-35Dihydroxybenzoic acid'
_space_group_crystal_system orthorhombic
_space_group_IT_number 73
_space_group_name_Hall '-I 2b 2c'
_space_group_name_H-M_alt 'I b c a'
_symmetry_space_group_name_Hall '-I 2b 2c'
_symmetry_space_group_name_H-M 'I b c a'
_atom_sites_solution_hydrogens mixed
_audit_creation_method SHELXL-2016/6
_audit_update_record
;
2016-12-18 deposited with the CCDC.
2017-01-03 downloaded from the CCDC.
;
_cell_angle_alpha 90
_cell_angle_beta 90
_cell_angle_gamma 90
_cell_formula_units_Z 16
_cell_length_a 14.9229(8)
_cell_length_b 18.9781(13)
_cell_length_c 21.8605(14)
_cell_measurement_reflns_used 4300
_cell_measurement_temperature 296(2)
_cell_measurement_theta_max 26.65
_cell_measurement_theta_min 2.71
_cell_volume 6191.1(7)
_computing_cell_refinement 'Bruker SAINT'
_computing_data_collection 'Bruker APEX2'
_computing_data_reduction 'Bruker SAINT'
_computing_molecular_graphics 'Bruker SHELXTL'
_computing_publication_material 'Bruker SHELXTL'
_computing_structure_refinement 'SHELXL-2016/6 (Sheldrick, 2016)'
_computing_structure_solution 'SHELXL-2016/6 (Sheldrick, 2016)'
_diffrn_ambient_temperature 296(2)
_diffrn_measured_fraction_theta_full 0.993
_diffrn_measured_fraction_theta_max 0.983
_diffrn_measurement_device_type 'Bruker APEX-II CCD'
_diffrn_measurement_method '\f and \w scans'
_diffrn_radiation_type MoK\a
_diffrn_radiation_wavelength 0.71073
_diffrn_reflns_av_R_equivalents 0.0254
_diffrn_reflns_av_unetI/netI 0.0289
_diffrn_reflns_Laue_measured_fraction_full 0.993
_diffrn_reflns_Laue_measured_fraction_max 0.983
_diffrn_reflns_limit_h_max 12
_diffrn_reflns_limit_h_min -19
_diffrn_reflns_limit_k_max 18
_diffrn_reflns_limit_k_min -24
_diffrn_reflns_limit_l_max 27
_diffrn_reflns_limit_l_min -21
_diffrn_reflns_number 13375
_diffrn_reflns_point_group_measured_fraction_full 0.993
_diffrn_reflns_point_group_measured_fraction_max 0.983
_diffrn_reflns_theta_full 25.242
_diffrn_reflns_theta_max 26.992
_diffrn_reflns_theta_min 2.547
_diffrn_source 'fine-focus sealed tube'
_exptl_absorpt_coefficient_mu 0.106
_exptl_absorpt_correction_T_max 0.9874
_exptl_absorpt_correction_T_min 0.9822
_exptl_absorpt_correction_type multi-scan
_exptl_absorpt_process_details 'Bruker AXS SADABS program'
_exptl_crystal_colour colorless
_exptl_crystal_density_diffrn 1.370
_exptl_crystal_description block
_exptl_crystal_F_000 2688
_exptl_crystal_size_max 0.170
_exptl_crystal_size_mid 0.140
_exptl_crystal_size_min 0.120
_refine_diff_density_max 0.472
_refine_diff_density_min -0.295
_refine_diff_density_rms 0.047
_refine_ls_extinction_method none
_refine_ls_goodness_of_fit_ref 1.041
_refine_ls_hydrogen_treatment mixed
_refine_ls_matrix_type full
_refine_ls_number_parameters 229
_refine_ls_number_reflns 3322
_refine_ls_number_restraints 0
_refine_ls_restrained_S_all 1.041
_refine_ls_R_factor_all 0.0802
_refine_ls_R_factor_gt 0.0538
_refine_ls_shift/su_max 0.000
_refine_ls_shift/su_mean 0.000
_refine_ls_structure_factor_coef Fsqd
_refine_ls_weighting_details 'w=1/[\s^2^(Fo^2^)+(0.0767P)^2^+5.1982P] where P=(Fo^2^+2Fc^2^)/3'
_refine_ls_weighting_scheme calc
_refine_ls_wR_factor_gt 0.1428
_refine_ls_wR_factor_ref 0.1621
_reflns_Friedel_coverage 0.000
_reflns_number_gt 2320
_reflns_number_total 3322
_reflns_threshold_expression 'I > 2\s(I)'
_cod_data_source_file c6ce02057g2.cif
_cod_data_source_block Ethenzamide-35Dihydroxybenzoicacid
_cod_depositor_comments 'Adding full bibliography for 7227362--7227365.cif.'
_cod_database_code 7227364
_shelx_shelxl_version_number 2016/6
_shelx_space_group_comment
;
The symmetry employed for this shelxl refinement is uniquely defined
by the following loop, which should always be used as a source of
symmetry information in preference to the above space-group names.
They are only intended as comments.
;
_shelx_estimated_absorpt_t_min 0.982
_shelx_estimated_absorpt_t_max 0.987
_exptl_absorpt_special_details 'Sheldrick,G.M.,2015,University of gottingen'

loop_
_space_group_symop_operation_xyz
'x, y, z'
'x, -y, -z+1/2'
'-x+1/2, y, -z'
'-x, -y+1/2, z'
'x+1/2, y+1/2, z+1/2'
'x+1/2, -y+1/2, -z+1'
'-x+1, y+1/2, -z+1/2'
'-x+1/2, -y+1, z+1/2'
'-x, -y, -z'
'-x, y, z-1/2'
'x-1/2, -y, z'
'x, y-1/2, -z'
'-x+1/2, -y+1/2, -z+1/2'
'-x+1/2, y+1/2, z'
'x, -y+1/2, z+1/2'
'x+1/2, y, -z+1/2'

loop_
_atom_site_label
_atom_site_type_symbol
_atom_site_fract_x
_atom_site_fract_y
_atom_site_fract_z
_atom_site_U_iso_or_equiv
_atom_site_adp_type
_atom_site_occupancy
_atom_site_site_symmetry_order
_atom_site_calc_flag
_atom_site_refinement_flags_posn
_atom_site_refinement_flags_adp
C1 C 0.86808(15) 0.81411(13) 0.01272(11) 0.0526(6) Uani 1 1 d . .
C2 C 0.87742(16) 0.74687(13) 0.03744(11) 0.0527(6) Uani 1 1 d . .
C3 C 0.87730(19) 0.73760(15) 0.10094(12) 0.0670(7) Uani 1 1 d . .
H3 H 0.884319 0.692595 0.117073 0.080 Uiso 1 1 calc R U
C4 C 0.86715(19) 0.79302(17) 0.13928(14) 0.0716(8) Uani 1 1 d . .
H4 H 0.868066 0.785581 0.181321 0.086 Uiso 1 1 calc R U
C5 C 0.85576(18) 0.85870(17) 0.11748(14) 0.0691(7) Uani 1 1 d . .
H5 H 0.847577 0.896298 0.144194 0.083 Uiso 1 1 calc R U
C6 C 0.85633(17) 0.86978(14) 0.05474(15) 0.0685(8) Uani 1 1 d . .
H6 H 0.848737 0.915322 0.039927 0.082 Uiso 1 1 calc R U
C7 C 0.87260(15) 0.83341(15) -0.05371(13) 0.0596(7) Uani 1 1 d . .
C8 C 0.8925(3) 0.62207(15) 0.02428(16) 0.0866(10) Uani 1 1 d . .
H8A H 0.946225 0.617975 0.049008 0.104 Uiso 1 1 calc R U
H8B H 0.840997 0.612781 0.050113 0.104 Uiso 1 1 calc R U
C9 C 0.8954(4) 0.5725(2) -0.0252(2) 0.1324(17) Uani 1 1 d . .
H9A H 0.840048 0.574447 -0.047532 0.199 Uiso 1 1 calc R U
H9B H 0.903710 0.525871 -0.009118 0.199 Uiso 1 1 calc R U
H9C H 0.944197 0.583978 -0.051943 0.199 Uiso 1 1 calc R U
C10 C 0.75821(11) 0.58388(10) 0.19837(8) 0.0323(4) Uani 1 1 d . .
C11 C 0.80439(11) 0.53014(10) 0.16841(8) 0.0338(4) Uani 1 1 d . .
H11 H 0.773831 0.496405 0.145667 0.041 Uiso 1 1 calc R U
C12 C 0.89703(11) 0.52822(10) 0.17336(8) 0.0324(4) Uani 1 1 d . .
C13 C 0.94230(11) 0.57842(10) 0.20763(8) 0.0340(4) Uani 1 1 d . .
H13 H 1.004490 0.577081 0.210119 0.041 Uiso 1 1 calc R U
C14 C 0.89527(11) 0.63037(10) 0.23807(8) 0.0323(4) Uani 1 1 d . .
C15 C 0.80263(11) 0.63396(10) 0.23316(8) 0.0345(4) Uani 1 1 d . .
H15 H 0.770855 0.669447 0.252913 0.041 Uiso 1 1 calc R U
C16 C 0.65866(12) 0.58871(10) 0.19358(9) 0.0377(5) Uani 1 1 d . .
H1A H 0.8879(19) 0.7867(16) -0.1310(17) 0.072(9) Uiso 1 1 d . .
H4A H 0.564(2) 0.5381(15) 0.1650(12) 0.073(8) Uiso 1 1 d . .
H5A H 0.913(2) 0.4452(16) 0.1234(14) 0.080(9) Uiso 1 1 d . .
H6A H 0.991(2) 0.6676(17) 0.2780(13) 0.097(11) Uiso 1 1 d . .
H1B H 0.891(2) 0.741(2) -0.0855(17) 0.098(13) Uiso 1 1 d . .
N1 N 0.88202(19) 0.78311(19) -0.09414(14) 0.0790(8) Uani 1 1 d . .
O1 O 0.86798(13) 0.89609(11) -0.06850(11) 0.0853(7) Uani 1 1 d . .
O2 O 0.88635(14) 0.69197(9) -0.00143(9) 0.0738(6) Uani 1 1 d . .
O3 O 0.61646(9) 0.64036(9) 0.20869(8) 0.0556(5) Uani 1 1 d . .
O4 O 0.62141(10) 0.53126(9) 0.17155(8) 0.0558(5) Uani 1 1 d . .
O5 O 0.94701(9) 0.47713(8) 0.14565(7) 0.0463(4) Uani 1 1 d . .
O6 O 0.93724(10) 0.67993(8) 0.27337(7) 0.0466(4) Uani 1 1 d . .

loop_
_atom_site_aniso_label
_atom_site_aniso_U_11
_atom_site_aniso_U_22
_atom_site_aniso_U_33
_atom_site_aniso_U_23
_atom_site_aniso_U_13
_atom_site_aniso_U_12
C1 0.0484(12) 0.0477(14) 0.0618(15) 0.0139(11) 0.0024(10) -0.0015(10)
C2 0.0607(13) 0.0463(13) 0.0509(13) 0.0071(11) 0.0029(11) 0.0020(11)
C3 0.0843(18) 0.0622(17) 0.0544(15) 0.0160(13) 0.0038(13) 0.0094(14)
C4 0.0766(18) 0.081(2) 0.0575(16) -0.0020(15) 0.0004(13) 0.0105(15)
C5 0.0679(16) 0.0707(19) 0.0688(18) -0.0092(15) 0.0023(13) 0.0001(14)
C6 0.0629(15) 0.0441(14) 0.099(2) 0.0114(14) 0.0036(14) 0.0002(11)
C7 0.0469(12) 0.0623(17) 0.0695(17) 0.0266(15) 0.0038(12) 0.0039(11)
C8 0.122(3) 0.0501(17) 0.088(2) 0.0098(16) 0.0052(19) 0.0003(17)
C9 0.191(5) 0.070(2) 0.136(4) -0.020(3) 0.016(3) -0.001(3)
C10 0.0260(8) 0.0337(10) 0.0373(10) 0.0032(8) 0.0014(7) -0.0008(7)
C11 0.0290(8) 0.0360(10) 0.0362(10) -0.0017(8) -0.0025(7) -0.0009(7)
C12 0.0305(8) 0.0343(10) 0.0325(9) -0.0009(8) -0.0001(7) 0.0042(7)
C13 0.0250(8) 0.0402(11) 0.0368(10) -0.0004(8) -0.0029(7) 0.0017(7)
C14 0.0325(9) 0.0317(10) 0.0328(10) -0.0016(8) -0.0014(7) -0.0020(7)
C15 0.0309(9) 0.0332(10) 0.0395(10) -0.0011(8) 0.0051(7) 0.0025(7)
C16 0.0279(9) 0.0395(11) 0.0456(11) 0.0026(9) 0.0020(8) -0.0012(8)
N1 0.0947(19) 0.090(2) 0.0522(16) 0.0258(16) 0.0050(13) 0.0125(16)
O1 0.0816(13) 0.0726(14) 0.1017(16) 0.0501(13) 0.0154(11) 0.0052(10)
O2 0.1189(16) 0.0468(11) 0.0557(10) 0.0071(9) 0.0034(10) 0.0057(10)
O3 0.0296(7) 0.0507(10) 0.0864(13) -0.0114(8) 0.0044(7) 0.0068(6)
O4 0.0281(7) 0.0498(10) 0.0896(13) -0.0137(9) -0.0063(7) -0.0036(7)
O5 0.0323(7) 0.0501(9) 0.0565(9) -0.0211(7) -0.0035(6) 0.0099(6)
O6 0.0347(7) 0.0467(9) 0.0584(9) -0.0180(7) -0.0060(6) -0.0005(7)

loop_
_atom_type_symbol
_atom_type_description
_atom_type_scat_dispersion_real
_atom_type_scat_dispersion_imag
_atom_type_scat_source
C C 0.0033 0.0016 'International Tables Vol C Tables 4.2.6.8 and 6.1.1.4'
H H 0.0000 0.0000 'International Tables Vol C Tables 4.2.6.8 and 6.1.1.4'
N N 0.0061 0.0033 'International Tables Vol C Tables 4.2.6.8 and 6.1.1.4'
O O 0.0106 0.0060 'International Tables Vol C Tables 4.2.6.8 and 6.1.1.4'

loop_
_geom_angle_atom_site_label_1
_geom_angle_atom_site_label_2
_geom_angle_atom_site_label_3
_geom_angle
C2 C1 C6 116.5(2)
C2 C1 C7 126.5(2)
C6 C1 C7 117.0(2)
O2 C2 C1 118.2(2)
O2 C2 C3 121.8(2)
C1 C2 C3 120.0(2)
C4 C3 C2 121.1(3)
C4 C3 H3 119.4
C2 C3 H3 119.4
C5 C4 C3 121.0(3)
C5 C4 H4 119.5
C3 C4 H4 119.5
C4 C5 C6 119.3(3)
C4 C5 H5 120.3
C6 C5 H5 120.3
C5 C6 C1 122.1(3)
C5 C6 H6 119.0
C1 C6 H6 119.0
O1 C7 N1 122.1(3)
O1 C7 C1 119.1(3)
N1 C7 C1 118.7(2)
C9 C8 O2 108.1(3)
C9 C8 H8A 110.1
O2 C8 H8A 110.1
C9 C8 H8B 110.1
O2 C8 H8B 110.1
H8A C8 H8B 108.4
C8 C9 H9A 109.5
C8 C9 H9B 109.5
H9A C9 H9B 109.5
C8 C9 H9C 109.5
H9A C9 H9C 109.5
H9B C9 H9C 109.5
C15 C10 C11 121.53(16)
C15 C10 C16 118.20(16)
C11 C10 C16 120.27(16)
C12 C11 C10 118.36(17)
C12 C11 H11 120.8
C10 C11 H11 120.8
O5 C12 C11 121.91(16)
O5 C12 C13 117.47(15)
C11 C12 C13 120.62(16)
C14 C13 C12 120.19(16)
C14 C13 H13 119.9
C12 C13 H13 119.9
O6 C14 C13 121.99(15)
O6 C14 C15 117.75(16)
C13 C14 C15 120.26(16)
C10 C15 C14 119.02(16)
C10 C15 H15 120.5
C14 C15 H15 120.5
O3 C16 O4 123.44(17)
O3 C16 C10 123.26(18)
O4 C16 C10 113.31(17)
C7 N1 H1A 128(2)
C7 N1 H1B 124(3)
H1A N1 H1B 107(3)
C2 O2 C8 118.0(2)
C16 O4 H4A 110.5(19)
C12 O5 H5A 113.6(18)
C14 O6 H6A 108(2)

loop_
_geom_bond_atom_site_label_1
_geom_bond_atom_site_label_2
_geom_bond_distance
C1 C2 1.393(3)
C1 C6 1.411(4)
C1 C7 1.499(4)
C2 O2 1.351(3)
C2 C3 1.399(3)
C3 C4 1.353(4)
C3 H3 0.9300
C4 C5 1.345(4)
C4 H4 0.9300
C5 C6 1.388(4)
C5 H5 0.9300
C6 H6 0.9300
C7 O1 1.235(3)
C7 N1 1.308(4)
C8 C9 1.433(5)
C8 O2 1.444(3)
C8 H8A 0.9700
C8 H8B 0.9700
C9 H9A 0.9600
C9 H9B 0.9600
C9 H9C 0.9600
C10 C15 1.386(3)
C10 C11 1.394(3)
C10 C16 1.492(2)
C11 C12 1.387(2)
C11 H11 0.9300
C12 O5 1.365(2)
C12 C13 1.388(3)
C13 C14 1.381(3)
C13 H13 0.9300
C14 O6 1.368(2)
C14 C15 1.388(2)
C15 H15 0.9300
C16 O3 1.211(2)
C16 O4 1.315(2)
N1 H1A 0.81(4)
N1 H1B 0.84(4)
O4 H4A 0.87(3)
O5 H5A 0.93(3)
O6 H6A 0.84(4)

loop_
_geom_hbond_atom_site_label_D
_geom_hbond_atom_site_label_H
_geom_hbond_atom_site_label_A
_geom_hbond_distance_DH
_geom_hbond_distance_HA
_geom_hbond_distance_DA
_geom_hbond_angle_DHA
_geom_hbond_site_symmetry_A
N1 H1A O6 0.81(4) 2.31(4) 3.092(3) 163(3) 15_564
O4 H4A O5 0.87(3) 1.83(3) 2.6681(19) 162(3) 11_565
O5 H5A O1 0.93(3) 1.66(3) 2.569(2) 165(3) 12
O6 H6A O3 0.84(4) 1.97(4) 2.805(2) 178(3) 16
N1 H1B O2 0.84(4) 2.06(4) 2.665(3) 129(3) .
